data_4312377
loop_
_publ_author_name
'Antje Mrotzek'
'Mercouri G. Kanatzidis'

_publ_section_title
;
 Tropochemical Cell-Twinning in the New Quaternary Bismuth Selenides
 KxSn6-2xBi2+xSe9 and KSn5Bi5Se13
;
_journal_name_full 'Inorganic Chemistry'
_journal_page_first 7200
_journal_page_last 7206
_journal_paper_doi 10.1021/ic034252n
_journal_volume 42
_journal_year 2003
_chemical_formula_sum 'Bi5 K Se13 Sn5'
_chemical_formula_weight 2703.93
_chemical_name_systematic
; 
 ? 
;
_space_group_IT_number 12
_symmetry_cell_setting monoclinic
_symmetry_space_group_name_Hall '-C 2y'
_symmetry_space_group_name_H-M 'C 1 2/m 1'
_atom_sites_solution_hydrogens geom
_atom_sites_solution_primary direct
_atom_sites_solution_secondary difmap
_audit_creation_method SHELXL-97
_cell_angle_alpha 90.00
_cell_angle_beta 99.012(4)
_cell_angle_gamma 90.00
_cell_formula_units_Z 2
_cell_length_a 13.879(4)
_cell_length_b 4.2050(11)
_cell_length_c 23.363(6)
_cell_measurement_temperature 298(2)
_cell_volume 1346.7(6)
_computing_structure_refinement 'SHELXL-97 (Sheldrick, 1997)'
_computing_structure_solution 'SHELXS-97 (Sheldrick, 1990)'
_diffrn_ambient_temperature 298(2)
_diffrn_measured_fraction_theta_full 0.907
_diffrn_measured_fraction_theta_max 0.907
_diffrn_radiation_monochromator graphite
_diffrn_radiation_source 'fine-focus sealed tube'
_diffrn_radiation_type MoK\a
_diffrn_radiation_wavelength 0.71073
_diffrn_reflns_av_R_equivalents 0.0656
_diffrn_reflns_av_sigmaI/netI 0.0559
_diffrn_reflns_limit_h_max 18
_diffrn_reflns_limit_h_min -17
_diffrn_reflns_limit_k_max 5
_diffrn_reflns_limit_k_min -5
_diffrn_reflns_limit_l_max 29
_diffrn_reflns_limit_l_min -29
_diffrn_reflns_number 6270
_diffrn_reflns_theta_full 28.71
_diffrn_reflns_theta_max 28.71
_diffrn_reflns_theta_min 1.77
_exptl_absorpt_coefficient_mu 54.808
_exptl_crystal_density_diffrn 6.668
_exptl_crystal_density_method 'not measured'
_exptl_crystal_F_000 2252
_refine_diff_density_max 6.426
_refine_diff_density_min -3.861
_refine_diff_density_rms 0.720
_refine_ls_extinction_method none
_refine_ls_goodness_of_fit_ref 1.171
_refine_ls_hydrogen_treatment mixed
_refine_ls_matrix_type full
_refine_ls_number_parameters 87
_refine_ls_number_reflns 1795
_refine_ls_number_restraints 7
_refine_ls_restrained_S_all 1.169
_refine_ls_R_factor_all 0.0981
_refine_ls_R_factor_gt 0.0752
_refine_ls_shift/su_max 0.221
_refine_ls_shift/su_mean 0.023
_refine_ls_structure_factor_coef Fsqd
_refine_ls_weighting_details 'calc w=1/[\s^2^(Fo^2^)+(0.0059P)^2^+488.1357P] where P=(Fo^2^+2Fc^2^)/3'
_refine_ls_weighting_scheme calc
_refine_ls_wR_factor_gt 0.1427
_refine_ls_wR_factor_ref 0.1503
_reflns_number_gt 1364
_reflns_number_total 1795
_reflns_threshold_expression >2sigma(I)
_cod_data_source_file ic034252nsi20030308_085121_1.cif
_cod_data_source_block KSn5Bi5Se13"
_cod_original_cell_volume 1346.6(6)
_cod_database_code 4312377

loop_
_symmetry_equiv_pos_as_xyz
'x, y, z'
'-x, y, -z'
'x+1/2, y+1/2, z'
'-x+1/2, y+1/2, -z'
'-x, -y, -z'
'x, -y, z'
'-x+1/2, -y+1/2, -z'
'x+1/2, -y+1/2, z'

loop_
_atom_site_label
_atom_site_type_symbol
_atom_site_fract_x
_atom_site_fract_y
_atom_site_fract_z
_atom_site_U_iso_or_equiv
_atom_site_adp_type
_atom_site_occupancy
_atom_site_symmetry_multiplicity
_atom_site_calc_flag
_atom_site_refinement_flags
_atom_site_disorder_assembly
_atom_site_disorder_group
Bi6 Bi 0.85008(8) 0.0000 0.45574(5) 0.0139(2) Uani 0.4802(6) 2 d SP . .
Sn6 Sn 0.85008(8) 0.0000 0.45574(5) 0.0139(2) Uani 0.5200(6) 2 d SP . .
Bi2 Bi 0.75436(8) -1.0000 0.08291(5) 0.0212(2) Uani 0.6900(6) 2 d SP . .
Sn2 Sn 0.75436(8) -1.0000 0.08291(5) 0.0212(2) Uani 0.3100(7) 2 d SP . .
Bi3 Bi 0.99738(8) -0.5000 0.16029(5) 0.0185(3) Uani 0.4600(6) 2 d SP . .
Sn3 Sn 0.99738(8) -0.5000 0.16029(5) 0.0185(3) Uani 0.5401(7) 2 d SP . .
Sn1 Sn 1.0000 -1.0000 0.0000 0.0241(6) Uani 1 4 d S . .
Bi5 Bi 1.05446(9) -0.5000 0.37770(6) 0.0171(3) Uani 0.3699(7) 2 d SP . .
Sn5 Sn 1.05446(9) -0.5000 0.37770(6) 0.0171(3) Uani 0.6301(7) 2 d SP . .
K4 K 1.2573(15) -1.0000 0.2663(14) 0.0799(10) Uani 0.4999(8) 2 d SP . .
Bi4 Bi 1.2587(3) -1.0000 0.2653(3) 0.0799(10) Uani 0.5002(8) 2 d SP . .
Se1 Se 0.87592(17) -0.5000 0.03922(11) 0.0173(5) Uani 1 2 d S . .
Se7 Se 1.0000 -0.5000 0.5000 0.0193(8) Uani 1 4 d S . .
Se4 Se 1.11714(19) -0.5000 0.26923(11) 0.0275(6) Uani 1 2 d S . .
Se6 Se 0.71168(18) -0.5000 0.41729(13) 0.0254(6) Uani 1 2 d S . .
Se2 Se 0.6312(2) -1.5000 0.12174(15) 0.0368(7) Uani 1 2 d S . .
Se3 Se 0.87275(18) -1.0000 0.19181(11) 0.0209(6) Uani 1 2 d S . .
Se5 Se 0.91480(18) 0.0000 0.34734(11) 0.0231(6) Uani 1 2 d S . .

loop_
_atom_site_aniso_label
_atom_site_aniso_U_11
_atom_site_aniso_U_22
_atom_site_aniso_U_33
_atom_site_aniso_U_23
_atom_site_aniso_U_13
_atom_site_aniso_U_12
Bi6 0.0111(4) 0.0088(4) 0.0218(5) 0.000 0.0030(4) 0.000
Sn6 0.0111(4) 0.0088(4) 0.0218(5) 0.000 0.0030(4) 0.000
Bi2 0.0199(4) 0.0167(5) 0.0267(6) 0.000 0.0027(4) 0.000
Sn2 0.0199(4) 0.0167(5) 0.0267(6) 0.000 0.0027(4) 0.000
Bi3 0.0171(5) 0.0136(5) 0.0251(6) 0.000 0.0038(4) 0.000
Sn3 0.0171(5) 0.0136(5) 0.0251(6) 0.000 0.0038(4) 0.000
Sn1 0.0215(10) 0.0218(12) 0.0298(13) 0.000 0.0059(9) 0.000
Bi5 0.0172(5) 0.0135(5) 0.0212(6) 0.000 0.0050(4) 0.000
Sn5 0.0172(5) 0.0135(5) 0.0212(6) 0.000 0.0050(4) 0.000
K4 0.0567(13) 0.0212(10) 0.174(3) 0.000 0.0548(16) 0.000
Bi4 0.0567(13) 0.0212(10) 0.174(3) 0.000 0.0548(16) 0.000
Se1 0.0165(9) 0.0167(10) 0.0191(11) 0.000 0.0042(8) 0.000
Se7 0.0173(14) 0.0182(15) 0.0209(16) 0.000 -0.0016(12) 0.000
Se4 0.0272(12) 0.0358(15) 0.0197(12) 0.000 0.0045(10) 0.000
Se6 0.0157(10) 0.0161(11) 0.0422(15) 0.000 -0.0024(10) 0.000
Se2 0.0392(13) 0.0141(11) 0.0663(18) 0.000 0.0370(12) 0.000
Se3 0.0217(11) 0.0199(11) 0.0205(12) 0.000 0.0014(9) 0.000
Se5 0.0236(11) 0.0220(12) 0.0232(12) 0.000 0.0022(9) 0.000

loop_
_atom_type_symbol
_atom_type_description
_atom_type_scat_dispersion_real
_atom_type_scat_dispersion_imag
_atom_type_scat_source
K K 0.2009 0.2494 'International Tables Vol C Tables 4.2.6.8 and 6.1.1.4'
Se Se -0.0929 2.2259 'International Tables Vol C Tables 4.2.6.8 and 6.1.1.4'
Sn Sn -0.6537 1.4246 'International Tables Vol C Tables 4.2.6.8 and 6.1.1.4'
Bi Bi -4.1077 10.2566 'International Tables Vol C Tables 4.2.6.8 and 6.1.1.4'

loop_
_geom_angle_atom_site_label_1
_geom_angle_atom_site_label_2
_geom_angle_atom_site_label_3
_geom_angle
_geom_angle_site_symmetry_1
_geom_angle_site_symmetry_3
_geom_angle_publ_flag
Se5 Bi6 Se6 90.60(8) . 1_565 ?
Se5 Bi6 Se6 90.61(8) . . ?
Se6 Bi6 Se6 93.18(8) 1_565 . ?
Se5 Bi6 Se7 90.47(5) . . ?
Se6 Bi6 Se7 177.24(5) 1_565 . ?
Se6 Bi6 Se7 89.35(4) . . ?
Se5 Bi6 Se7 90.47(5) . 1_565 ?
Se6 Bi6 Se7 89.35(4) 1_565 1_565 ?
Se6 Bi6 Se7 177.24(5) . 1_565 ?
Se7 Bi6 Se7 88.09(3) . 1_565 ?
Se5 Bi6 Se6 176.91(8) . 7_646 ?
Se6 Bi6 Se6 91.52(7) 1_565 7_646 ?
Se6 Bi6 Se6 91.52(7) . 7_646 ?
Se7 Bi6 Se6 87.31(4) . 7_646 ?
Se7 Bi6 Se6 87.31(4) 1_565 7_646 ?
Se5 Bi6 Se4 58.02(6) . 3_455 ?
Se6 Bi6 Se4 54.74(6) 1_565 3_455 ?
Se6 Bi6 Se4 54.74(6) . 3_455 ?
Se7 Bi6 Se4 127.88(3) . 3_455 ?
Se7 Bi6 Se4 127.88(3) 1_565 3_455 ?
Se6 Bi6 Se4 125.07(6) 7_646 3_455 ?
Se5 Bi6 Se5 56.19(3) . 1_545 ?
Se6 Bi6 Se5 127.55(7) 1_565 1_545 ?
Se6 Bi6 Se5 53.29(6) . 1_545 ?
Se7 Bi6 Se5 55.04(3) . 1_545 ?
Se7 Bi6 Se5 125.61(4) 1_565 1_545 ?
Se6 Bi6 Se5 123.76(3) 7_646 1_545 ?
Se4 Bi6 Se5 72.86(4) 3_455 1_545 ?
Se5 Bi6 Se5 56.19(3) . 1_565 ?
Se6 Bi6 Se5 53.29(6) 1_565 1_565 ?
Se6 Bi6 Se5 127.55(7) . 1_565 ?
Se7 Bi6 Se5 125.61(4) . 1_565 ?
Se7 Bi6 Se5 55.04(3) 1_565 1_565 ?
Se6 Bi6 Se5 123.76(3) 7_646 1_565 ?
Se4 Bi6 Se5 72.86(4) 3_455 1_565 ?
Se5 Bi6 Se5 112.37(6) 1_545 1_565 ?
Se5 Bi6 Se7 128.87(6) . 3_455 ?
Se6 Bi6 Se7 57.21(5) 1_565 3_455 ?
Se6 Bi6 Se7 57.21(5) . 3_455 ?
Se7 Bi6 Se7 123.67(3) . 3_455 ?
Se7 Bi6 Se7 123.67(3) 1_565 3_455 ?
Se6 Bi6 Se7 54.22(5) 7_646 3_455 ?
Se4 Bi6 Se7 70.85(4) 3_455 3_455 ?
Se5 Bi6 Se7 110.44(3) 1_545 3_455 ?
Se5 Bi6 Se7 110.44(3) 1_565 3_455 ?
Se5 Bi6 Se5 123.40(5) . 5_756 ?
Se6 Bi6 Se5 124.60(6) 1_565 5_756 ?
Se6 Bi6 Se5 124.60(6) . 5_756 ?
Se7 Bi6 Se5 52.80(2) . 5_756 ?
Se7 Bi6 Se5 52.80(2) 1_565 5_756 ?
Se6 Bi6 Se5 53.51(6) 7_646 5_756 ?
Se4 Bi6 Se5 178.58(5) 3_455 5_756 ?
Se5 Bi6 Se5 107.84(3) 1_545 5_756 ?
Se5 Bi6 Se5 107.84(3) 1_565 5_756 ?
Se7 Bi6 Se5 107.73(4) 3_455 5_756 ?
Se5 Bi6 Se6 52.87(6) . 3 ?
Se6 Bi6 Se6 123.65(6) 1_565 3 ?
Se6 Bi6 Se6 123.66(6) . 3 ?
Se7 Bi6 Se6 55.38(3) . 3 ?
Se7 Bi6 Se6 55.38(3) 1_565 3 ?
Se6 Bi6 Se6 124.04(5) 7_646 3 ?
Se4 Bi6 Se6 110.89(5) 3_455 3 ?
Se5 Bi6 Se6 70.37(3) 1_545 3 ?
Se5 Bi6 Se6 70.37(3) 1_565 3 ?
Se7 Bi6 Se6 178.26(4) 3_455 3 ?
Se5 Bi6 Se6 70.53(5) 5_756 3 ?
Se3 Bi2 Se2 90.37(8) . . ?
Se3 Bi2 Se2 90.37(8) . 1_565 ?
Se2 Bi2 Se2 91.25(9) . 1_565 ?
Se3 Bi2 Se1 91.61(7) . . ?
Se2 Bi2 Se1 177.92(9) . . ?
Se2 Bi2 Se1 89.37(6) 1_565 . ?
Se3 Bi2 Se1 91.61(7) . 1_545 ?
Se2 Bi2 Se1 89.37(6) . 1_545 ?
Se2 Bi2 Se1 177.92(9) 1_565 1_545 ?
Se1 Bi2 Se1 89.95(7) . 1_545 ?
Se3 Bi2 Se1 179.43(8) . 7_635 ?
Se2 Bi2 Se1 90.03(8) . 7_635 ?
Se2 Bi2 Se1 90.03(8) 1_565 7_635 ?
Se1 Bi2 Se1 87.99(6) . 7_635 ?
Se1 Bi2 Se1 87.99(6) 1_545 7_635 ?
Se3 Bi2 Se4 57.38(7) . 3_445 ?
Se2 Bi2 Se4 54.16(6) . 3_445 ?
Se2 Bi2 Se4 54.16(6) 1_565 3_445 ?
Se1 Bi2 Se4 127.62(5) . 3_445 ?
Se1 Bi2 Se4 127.63(5) 1_545 3_445 ?
Se1 Bi2 Se4 123.19(6) 7_635 3_445 ?
Se3 Bi2 Se3 56.30(3) . 1_565 ?
Se2 Bi2 Se3 126.75(7) . 1_565 ?
Se2 Bi2 Se3 53.77(6) 1_565 1_565 ?
Se1 Bi2 Se3 55.08(5) . 1_565 ?
Se1 Bi2 Se3 127.13(6) 1_545 1_565 ?
Se1 Bi2 Se3 123.70(3) 7_635 1_565 ?
Se4 Bi2 Se3 72.60(4) 3_445 1_565 ?
Se3 Bi2 Se3 56.30(3) . 1_545 ?
Se2 Bi2 Se3 53.77(6) . 1_545 ?
Se2 Bi2 Se3 126.74(7) 1_565 1_545 ?
Se1 Bi2 Se3 127.13(6) . 1_545 ?
Se1 Bi2 Se3 55.08(5) 1_545 1_545 ?
Se1 Bi2 Se3 123.70(3) 7_635 1_545 ?
Se4 Bi2 Se3 72.60(4) 3_445 1_545 ?
Se3 Bi2 Se3 112.60(5) 1_565 1_545 ?
Se3 Bi2 Se2 53.66(7) . 3 ?
Se2 Bi2 Se2 124.55(7) . 3 ?
Se2 Bi2 Se2 124.55(7) 1_565 3 ?
Se1 Bi2 Se2 56.45(5) . 3 ?
Se1 Bi2 Se2 56.45(5) 1_545 3 ?
Se1 Bi2 Se2 125.77(7) 7_635 3 ?
Se4 Bi2 Se2 111.04(5) 3_445 3 ?
Se3 Bi2 Se2 70.81(3) 1_565 3 ?
Se3 Bi2 Se2 70.81(3) 1_545 3 ?
Se3 Bi2 Se1 127.55(7) . 3_445 ?
Se2 Bi2 Se1 56.05(6) . 3_445 ?
Se2 Bi2 Se1 56.05(6) 1_565 3_445 ?
Se1 Bi2 Se1 122.91(5) . 3_445 ?
Se1 Bi2 Se1 122.91(5) 1_545 3_445 ?
Se1 Bi2 Se1 53.02(7) 7_635 3_445 ?
Se4 Bi2 Se1 70.17(4) 3_445 3_445 ?
Se3 Bi2 Se1 109.76(3) 1_565 3_445 ?
Se3 Bi2 Se1 109.76(3) 1_545 3_445 ?
Se2 Bi2 Se1 178.79(5) 3 3_445 ?
Se3 Bi2 Se1 126.66(2) . 7_625 ?
Se2 Bi2 Se1 55.03(7) . 7_625 ?
Se2 Bi2 Se1 125.01(7) 1_565 7_625 ?
Se1 Bi2 Se1 123.09(4) . 7_625 ?
Se1 Bi2 Se1 53.99(6) 1_545 7_625 ?
Se1 Bi2 Se1 53.34(2) 7_635 7_625 ?
Se4 Bi2 Se1 109.08(4) 3_445 7_625 ?
Se3 Bi2 Se1 177.02(4) 1_565 7_625 ?
Se3 Bi2 Se1 70.36(4) 1_545 7_625 ?
Se2 Bi2 Se1 110.42(3) 3 7_625 ?
Se1 Bi2 Se1 68.95(3) 3_445 7_625 ?
Se4 Bi3 Se3 93.54(7) . 1_565 ?
Se4 Bi3 Se3 93.54(7) . . ?
Se3 Bi3 Se3 93.35(8) 1_565 . ?
Se4 Bi3 Se2 88.06(8) . 3_565 ?
Se3 Bi3 Se2 89.43(6) 1_565 3_565 ?
Se3 Bi3 Se2 176.70(8) . 3_565 ?
Se4 Bi3 Se2 88.06(8) . 3 ?
Se3 Bi3 Se2 176.70(8) 1_565 3 ?
Se3 Bi3 Se2 89.43(6) . 3 ?
Se2 Bi3 Se2 87.74(8) 3_565 3 ?
Se4 Bi3 Se1 177.29(9) . . ?
Se3 Bi3 Se1 88.31(6) 1_565 . ?
Se3 Bi3 Se1 88.31(6) . . ?
Se2 Bi3 Se1 89.99(8) 3_565 . ?
Se2 Bi3 Se1 89.99(8) 3 . ?
Se4 Bi3 Se2 126.89(8) . 1_565 ?
Se3 Bi3 Se2 54.29(5) 1_565 1_565 ?
Se3 Bi3 Se2 54.29(5) . 1_565 ?
Se2 Bi3 Se2 126.60(7) 3_565 1_565 ?
Se2 Bi3 Se2 126.60(7) 3 1_565 ?
Se1 Bi3 Se2 55.82(6) . 1_565 ?
Se4 Bi3 Se4 56.22(3) . 1_565 ?
Se3 Bi3 Se4 55.23(5) 1_565 1_565 ?
Se3 Bi3 Se4 129.72(7) . 1_565 ?
Se2 Bi3 Se4 53.50(6) 3_565 1_565 ?
Se2 Bi3 Se4 123.86(7) 3 1_565 ?
Se1 Bi3 Se4 123.74(3) . 1_565 ?
Se2 Bi3 Se4 109.50(4) 1_565 1_565 ?
Se4 Bi3 Se4 56.22(3) . 1_545 ?
Se3 Bi3 Se4 129.72(7) 1_565 1_545 ?
Se3 Bi3 Se4 55.23(5) . 1_545 ?
Se2 Bi3 Se4 123.86(7) 3_565 1_545 ?
Se2 Bi3 Se4 53.50(6) 3 1_545 ?
Se1 Bi3 Se4 123.74(3) . 1_545 ?
Se2 Bi3 Se4 109.50(4) 1_565 1_545 ?
Se4 Bi3 Se4 112.43(6) 1_565 1_545 ?
Se4 Bi3 Se5 53.81(6) . 1_545 ?
Se3 Bi3 Se5 81.88(6) 1_565 1_545 ?
Se3 Bi3 Se5 42.57(6) . 1_545 ?
Se2 Bi3 Se5 139.86(8) 3_565 1_545 ?
Se2 Bi3 Se5 101.38(6) 3 1_545 ?
Se1 Bi3 Se5 128.51(6) . 1_545 ?
Se2 Bi3 Se5 78.36(5) 1_565 1_545 ?
Se4 Bi3 Se5 90.67(4) 1_565 1_545 ?
Se4 Bi3 Se5 48.05(4) 1_545 1_545 ?
Se4 Bi3 Se5 53.80(6) . . ?
Se3 Bi3 Se5 42.57(6) 1_565 . ?
Se3 Bi3 Se5 81.88(6) . . ?
Se2 Bi3 Se5 101.38(6) 3_565 . ?
Se2 Bi3 Se5 139.86(8) 3 . ?
Se1 Bi3 Se5 128.51(6) . . ?
Se2 Bi3 Se5 78.36(5) 1_565 . ?
Se4 Bi3 Se5 48.05(4) 1_565 . ?
Se4 Bi3 Se5 90.67(4) 1_545 . ?
Se5 Bi3 Se5 48.31(3) 1_545 . ?
Se4 Bi3 Se3 55.19(7) . 3 ?
Se3 Bi3 Se3 126.61(5) 1_565 3 ?
Se3 Bi3 Se3 126.61(5) . 3 ?
Se2 Bi3 Se3 52.37(5) 3_565 3 ?
Se2 Bi3 Se3 52.37(5) 3 3 ?
Se1 Bi3 Se3 122.11(6) . 3 ?
Se2 Bi3 Se3 177.92(6) 1_565 3 ?
Se4 Bi3 Se3 71.49(4) 1_565 3 ?
Se4 Bi3 Se3 71.49(4) 1_545 3 ?
Se5 Bi3 Se3 103.53(4) 1_545 3 ?
Se5 Bi3 Se3 103.53(4) . 3 ?
Se1 Sn1 Se1 180.0 1_545 5_745 ?
Se1 Sn1 Se1 89.20(7) 1_545 5_735 ?
Se1 Sn1 Se1 90.79(7) 5_745 5_735 ?
Se1 Sn1 Se1 90.80(7) 1_545 . ?
Se1 Sn1 Se1 89.21(7) 5_745 . ?
Se1 Sn1 Se1 180.0 5_735 . ?
Se1 Sn1 Se2 89.86(6) 1_545 7_625 ?
Se1 Sn1 Se2 90.14(6) 5_745 7_625 ?
Se1 Sn1 Se2 90.14(6) 5_735 7_625 ?
Se1 Sn1 Se2 89.86(6) . 7_625 ?
Se1 Sn1 Se2 90.14(6) 1_545 3 ?
Se1 Sn1 Se2 89.86(6) 5_745 3 ?
Se1 Sn1 Se2 89.86(6) 5_735 3 ?
Se1 Sn1 Se2 90.14(6) . 3 ?
Se2 Sn1 Se2 180.0 7_625 3 ?
Se1 Sn1 Se3 54.88(4) 1_545 . ?
Se1 Sn1 Se3 125.12(4) 5_745 . ?
Se1 Sn1 Se3 125.12(4) 5_735 . ?
Se1 Sn1 Se3 54.88(4) . . ?
Se2 Sn1 Se3 124.78(6) 7_625 . ?
Se2 Sn1 Se3 55.22(6) 3 . ?
Se1 Sn1 Se3 125.12(4) 1_545 5_735 ?
Se1 Sn1 Se3 54.88(4) 5_745 5_735 ?
Se1 Sn1 Se3 54.88(4) 5_735 5_735 ?
Se1 Sn1 Se3 125.12(4) . 5_735 ?
Se2 Sn1 Se3 55.22(6) 7_625 5_735 ?
Se2 Sn1 Se3 124.78(6) 3 5_735 ?
Se3 Sn1 Se3 180.000(1) . 5_735 ?
Se1 Sn1 Se1 55.38(5) 1_545 7_635 ?
Se1 Sn1 Se1 124.62(5) 5_745 7_635 ?
Se1 Sn1 Se1 124.62(5) 5_735 7_635 ?
Se1 Sn1 Se1 55.38(5) . 7_635 ?
Se2 Sn1 Se1 53.81(6) 7_625 7_635 ?
Se2 Sn1 Se1 126.19(6) 3 7_635 ?
Se3 Sn1 Se1 70.97(4) . 7_635 ?
Se3 Sn1 Se1 109.03(4) 5_735 7_635 ?
Se1 Sn1 Se1 124.62(5) 1_545 3_545 ?
Se1 Sn1 Se1 55.38(5) 5_745 3_545 ?
Se1 Sn1 Se1 55.38(5) 5_735 3_545 ?
Se1 Sn1 Se1 124.62(5) . 3_545 ?
Se2 Sn1 Se1 126.19(6) 7_625 3_545 ?
Se2 Sn1 Se1 53.81(6) 3 3_545 ?
Se3 Sn1 Se1 109.03(4) . 3_545 ?
Se3 Sn1 Se1 70.97(4) 5_735 3_545 ?
Se1 Sn1 Se1 180.0 7_635 3_545 ?
Se1 Sn1 Se2 55.06(5) 1_545 7_615 ?
Se1 Sn1 Se2 124.94(5) 5_745 7_615 ?
Se1 Sn1 Se2 55.26(5) 5_735 7_615 ?
Se1 Sn1 Se2 124.74(5) . 7_615 ?
Se2 Sn1 Se2 53.36(3) 7_625 7_615 ?
Se2 Sn1 Se2 126.64(3) 3 7_615 ?
Se3 Sn1 Se2 109.90(4) . 7_615 ?
Se3 Sn1 Se2 70.10(4) 5_735 7_615 ?
Se1 Sn1 Se2 69.37(3) 7_635 7_615 ?
Se1 Sn1 Se2 110.63(3) 3_545 7_615 ?
Se1 Sn1 Se2 124.74(5) 1_545 7_635 ?
Se1 Sn1 Se2 55.26(5) 5_745 7_635 ?
Se1 Sn1 Se2 124.94(5) 5_735 7_635 ?
Se1 Sn1 Se2 55.06(5) . 7_635 ?
Se2 Sn1 Se2 53.36(3) 7_625 7_635 ?
Se2 Sn1 Se2 126.64(3) 3 7_635 ?
Se3 Sn1 Se2 109.90(4) . 7_635 ?
Se3 Sn1 Se2 70.10(4) 5_735 7_635 ?
Se1 Sn1 Se2 69.37(3) 7_635 7_635 ?
Se1 Sn1 Se2 110.63(3) 3_545 7_635 ?
Se2 Sn1 Se2 106.72(6) 7_615 7_635 ?
Se4 Bi5 Se5 94.00(7) . . ?
Se4 Bi5 Se5 94.00(7) . 1_545 ?
Se5 Bi5 Se5 94.11(8) . 1_545 ?
Se4 Bi5 Se6 88.04(8) . 3 ?
Se5 Bi5 Se6 89.62(5) . 3 ?
Se5 Bi5 Se6 175.61(7) 1_545 3 ?
Se4 Bi5 Se6 88.04(8) . 3_545 ?
Se5 Bi5 Se6 175.61(7) . 3_545 ?
Se5 Bi5 Se6 89.62(5) 1_545 3_545 ?
Se6 Bi5 Se6 86.56(7) 3 3_545 ?
Se4 Bi5 Se7 176.25(7) . . ?
Se5 Bi5 Se7 88.55(6) . . ?
Se5 Bi5 Se7 88.55(6) 1_545 . ?
Se6 Bi5 Se7 89.23(7) 3 . ?
Se6 Bi5 Se7 89.23(7) 3_545 . ?
Se4 Bi5 Se6 127.40(7) . . ?
Se5 Bi5 Se6 54.50(5) . . ?
Se5 Bi5 Se6 54.50(5) 1_545 . ?
Se6 Bi5 Se6 126.76(6) 3 . ?
Se6 Bi5 Se6 126.76(6) 3_545 . ?
Se7 Bi5 Se6 56.35(4) . . ?
Se4 Bi5 Se4 56.29(3) . 1_545 ?
Se5 Bi5 Se4 130.36(6) . 1_545 ?
Se5 Bi5 Se4 55.23(6) 1_545 1_545 ?
Se6 Bi5 Se4 123.46(6) 3 1_545 ?
Se6 Bi5 Se4 53.89(6) 3_545 1_545 ?
Se7 Bi5 Se4 123.63(3) . 1_545 ?
Se6 Bi5 Se4 109.70(4) . 1_545 ?
Se4 Bi5 Se4 56.29(3) . 1_565 ?
Se5 Bi5 Se4 55.23(6) . 1_565 ?
Se5 Bi5 Se4 130.36(6) 1_545 1_565 ?
Se6 Bi5 Se4 53.89(6) 3 1_565 ?
Se6 Bi5 Se4 123.46(6) 3_545 1_565 ?
Se7 Bi5 Se4 123.63(3) . 1_565 ?
Se6 Bi5 Se4 109.70(4) . 1_565 ?
Se4 Bi5 Se4 112.58(6) 1_545 1_565 ?
Se4 Bi5 Se3 54.19(6) . 1_565 ?
Se5 Bi5 Se3 42.80(6) . 1_565 ?
Se5 Bi5 Se3 82.38(6) 1_545 1_565 ?
Se6 Bi5 Se3 101.95(5) 3 1_565 ?
Se6 Bi5 Se3 140.36(7) 3_545 1_565 ?
Se7 Bi5 Se3 129.02(4) . 1_565 ?
Se6 Bi5 Se3 78.46(5) . 1_565 ?
Se4 Bi5 Se3 90.97(4) 1_545 1_565 ?
Se4 Bi5 Se3 48.22(4) 1_565 1_565 ?
Se4 Bi5 Se3 54.19(6) . . ?
Se5 Bi5 Se3 82.38(6) . . ?
Se5 Bi5 Se3 42.80(6) 1_545 . ?
Se6 Bi5 Se3 140.36(7) 3 . ?
Se6 Bi5 Se3 101.95(5) 3_545 . ?
Se7 Bi5 Se3 129.02(4) . . ?
Se6 Bi5 Se3 78.46(5) . . ?
Se4 Bi5 Se3 48.22(4) 1_545 . ?
Se4 Bi5 Se3 90.97(4) 1_565 . ?
Se3 Bi5 Se3 48.50(3) 1_565 . ?
Se4 Bi5 Se5 55.35(6) . 3_545 ?
Se5 Bi5 Se5 126.67(6) . 3_545 ?
Se5 Bi5 Se5 126.67(6) 1_545 3_545 ?
Se6 Bi5 Se5 51.85(5) 3 3_545 ?
Se6 Bi5 Se5 51.85(5) 3_545 3_545 ?
Se7 Bi5 Se5 120.90(4) . 3_545 ?
Se6 Bi5 Se5 177.24(5) . 3_545 ?
Se4 Bi5 Se5 71.61(4) 1_545 3_545 ?
Se4 Bi5 Se5 71.61(4) 1_565 3_545 ?
Se3 Bi5 Se5 104.04(5) 1_565 3_545 ?
Se3 Bi5 Se5 104.04(5) . 3_545 ?
Se4 K4 Se4 94.1(6) 1_545 . ?
Se4 K4 Se3 86.1(3) 1_545 3_545 ?
Se4 K4 Se3 149.9(11) . 3_545 ?
Se4 K4 Se3 149.9(11) 1_545 3 ?
Se4 K4 Se3 86.1(3) . 3 ?
Se3 K4 Se3 79.2(7) 3_545 3 ?
Se4 K4 Se5 145.2(12) 1_545 3_545 ?
Se4 K4 Se5 85.0(4) . 3_545 ?
Se3 K4 Se5 111.5(6) 3_545 3_545 ?
Se3 K4 Se5 64.9(3) 3 3_545 ?
Se4 K4 Se5 85.0(4) 1_545 3_535 ?
Se4 K4 Se5 145.2(12) . 3_535 ?
Se3 K4 Se5 64.9(3) 3_545 3_535 ?
Se3 K4 Se5 111.5(6) 3 3_535 ?
Se5 K4 Se5 76.7(5) 3_545 3_535 ?
Se4 K4 Se2 77.8(5) 1_545 3 ?
Se4 K4 Se2 77.8(5) . 3 ?
Se3 K4 Se2 72.9(6) 3_545 3 ?
Se3 K4 Se2 72.9(6) 3 3 ?
Se5 K4 Se2 135.2(6) 3_545 3 ?
Se5 K4 Se2 135.2(6) 3_535 3 ?
Se4 K4 Se6 76.0(6) 1_545 3_545 ?
Se4 K4 Se6 76.0(6) . 3_545 ?
Se3 K4 Se6 132.5(5) 3_545 3_545 ?
Se3 K4 Se6 132.5(5) 3 3_545 ?
Se5 K4 Se6 70.0(6) 3_545 3_545 ?
Se5 K4 Se6 70.0(6) 3_535 3_545 ?
Se2 K4 Se6 141.1(6) 3 3_545 ?
Se4 K4 K4 137.1(3) 1_545 1_565 ?
Se4 K4 K4 42.9(3) . 1_565 ?
Se3 K4 K4 129.6(3) 3_545 1_565 ?
Se3 K4 K4 50.4(3) 3 1_565 ?
Se5 K4 K4 51.7(3) 3_545 1_565 ?
Se5 K4 K4 128.3(3) 3_535 1_565 ?
Se2 K4 K4 90.0 3 1_565 ?
Se6 K4 K4 90.000(1) 3_545 1_565 ?
Se4 K4 K4 42.9(3) 1_545 1_545 ?
Se4 K4 K4 137.1(3) . 1_545 ?
Se3 K4 K4 50.4(3) 3_545 1_545 ?
Se3 K4 K4 129.6(3) 3 1_545 ?
Se5 K4 K4 128.3(3) 3_545 1_545 ?
Se5 K4 K4 51.7(3) 3_535 1_545 ?
Se2 K4 K4 90.000(1) 3 1_545 ?
Se6 K4 K4 90.0 3_545 1_545 ?
K4 K4 K4 179.999(3) 1_565 1_545 ?
Se4 K4 Bi4 43.28(6) 1_545 1_545 ?
Se4 K4 Bi4 137.4(6) . 1_545 ?
Se3 K4 Bi4 49.96(15) 3_545 1_545 ?
Se3 K4 Bi4 129.1(8) 3 1_545 ?
Se5 K4 Bi4 128.3(6) 3_545 1_545 ?
Se5 K4 Bi4 51.66(13) 3_535 1_545 ?
Se2 K4 Bi4 89.8(5) 3 1_545 ?
Se6 K4 Bi4 90.4(5) 3_545 1_545 ?
K4 K4 Bi4 179.5(5) 1_565 1_545 ?
K4 K4 Bi4 0.5(5) 1_545 1_545 ?
Se4 K4 Bi4 137.4(6) 1_545 1_565 ?
Se4 K4 Bi4 43.29(7) . 1_565 ?
Se3 K4 Bi4 129.1(8) 3_545 1_565 ?
Se3 K4 Bi4 49.96(15) 3 1_565 ?
Se5 K4 Bi4 51.66(13) 3_545 1_565 ?
Se5 K4 Bi4 128.3(6) 3_535 1_565 ?
Se2 K4 Bi4 89.8(5) 3 1_565 ?
Se6 K4 Bi4 90.4(5) 3_545 1_565 ?
K4 K4 Bi4 0.5(5) 1_565 1_565 ?
K4 K4 Bi4 179.5(5) 1_545 1_565 ?
Bi4 K4 Bi4 179.1(10) 1_545 1_565 ?
Se4 Bi4 Se4 93.38(15) 1_545 . ?
Se4 Bi4 Se3 86.36(9) 1_545 3_545 ?
Se4 Bi4 Se3 150.6(3) . 3_545 ?
Se4 Bi4 Se3 150.6(3) 1_545 3 ?
Se4 Bi4 Se3 86.36(9) . 3 ?
Se3 Bi4 Se3 79.91(15) 3_545 3 ?
Se4 Bi4 Se5 144.2(3) 1_545 3_545 ?
Se4 Bi4 Se5 84.72(9) . 3_545 ?
Se3 Bi4 Se5 112.11(14) 3_545 3_545 ?
Se3 Bi4 Se5 65.15(8) 3 3_545 ?
Se4 Bi4 Se5 84.72(9) 1_545 3_535 ?
Se4 Bi4 Se5 144.2(3) . 3_535 ?
Se3 Bi4 Se5 65.15(8) 3_545 3_535 ?
Se3 Bi4 Se5 112.11(14) 3 3_535 ?
Se5 Bi4 Se5 76.68(13) 3_545 3_535 ?
Se4 Bi4 Se2 77.79(13) 1_545 3 ?
Se4 Bi4 Se2 77.79(13) . 3 ?
Se3 Bi4 Se2 73.41(14) 3_545 3 ?
Se3 Bi4 Se2 73.41(14) 3 3 ?
Se5 Bi4 Se2 135.79(13) 3_545 3 ?
Se5 Bi4 Se2 135.79(13) 3_535 3 ?
Se4 Bi4 Se6 75.33(14) 1_545 3_545 ?
Se4 Bi4 Se6 75.33(14) . 3_545 ?
Se3 Bi4 Se6 132.35(13) 3_545 3_545 ?
Se3 Bi4 Se6 132.35(13) 3 3_545 ?
Se5 Bi4 Se6 69.58(13) 3_545 3_545 ?
Se5 Bi4 Se6 69.58(13) 3_535 3_545 ?
Se2 Bi4 Se6 140.37(15) 3 3_545 ?
Se4 Bi4 K4 136.4(4) 1_545 1_565 ?
Se4 Bi4 K4 43.0(3) . 1_565 ?
Se3 Bi4 K4 130.4(5) 3_545 1_565 ?
Se3 Bi4 K4 50.5(4) 3 1_565 ?
Se5 Bi4 K4 51.7(3) 3_545 1_565 ?
Se5 Bi4 K4 128.3(4) 3_535 1_565 ?
Se2 Bi4 K4 90.2(5) 3 1_565 ?
Se6 Bi4 K4 89.6(5) 3_545 1_565 ?
Se4 Bi4 K4 43.0(3) 1_545 1_545 ?
Se4 Bi4 K4 136.3(4) . 1_545 ?
Se3 Bi4 K4 50.5(4) 3_545 1_545 ?
Se3 Bi4 K4 130.4(5) 3 1_545 ?
Se5 Bi4 K4 128.3(4) 3_545 1_545 ?
Se5 Bi4 K4 51.7(3) 3_535 1_545 ?
Se2 Bi4 K4 90.2(5) 3 1_545 ?
Se6 Bi4 K4 89.6(5) 3_545 1_545 ?
K4 Bi4 K4 179.1(10) 1_565 1_545 ?
Se4 Bi4 Se4 133.20(8) 1_545 3_545 ?
Se4 Bi4 Se4 133.20(8) . 3_545 ?
Se3 Bi4 Se4 56.24(8) 3_545 3_545 ?
Se3 Bi4 Se4 56.24(8) 3 3_545 ?
Se5 Bi4 Se4 55.90(8) 3_545 3_545 ?
Se5 Bi4 Se4 55.90(8) 3_535 3_545 ?
Se2 Bi4 Se4 111.67(16) 3 3_545 ?
Se6 Bi4 Se4 107.97(14) 3_545 3_545 ?
K4 Bi4 Se4 90.3(3) 1_565 3_545 ?
K4 Bi4 Se4 90.3(3) 1_545 3_545 ?
Se4 Bi4 Se3 50.20(8) 1_545 . ?
Se4 Bi4 Se3 50.20(8) . . ?
Se3 Bi4 Se3 111.89(13) 3_545 . ?
Se3 Bi4 Se3 111.89(13) 3 . ?
Se5 Bi4 Se3 134.33(10) 3_545 . ?
Se5 Bi4 Se3 134.33(10) 3_535 . ?
Se2 Bi4 Se3 50.97(8) 3 . ?
Se6 Bi4 Se3 89.40(10) 3_545 . ?
K4 Bi4 Se3 89.8(3) 1_565 . ?
K4 Bi4 Se3 89.8(3) 1_545 . ?
Se4 Bi4 Se3 162.64(16) 3_545 . ?
Sn1 Se1 Sn1 90.79(7) . 1_565 ?
Sn1 Se1 Sn2 178.02(9) . 1_565 ?
Sn1 Se1 Sn2 89.59(2) 1_565 1_565 ?
Sn1 Se1 Bi2 178.02(9) . 1_565 ?
Sn1 Se1 Bi2 89.59(2) 1_565 1_565 ?
Sn2 Se1 Bi2 0.00(5) 1_565 1_565 ?
Sn1 Se1 Bi2 89.59(2) . . ?
Sn1 Se1 Bi2 178.02(9) 1_565 . ?
Sn2 Se1 Bi2 89.95(7) 1_565 . ?
Bi2 Se1 Bi2 89.95(7) 1_565 . ?
Sn1 Se1 Bi3 91.33(6) . . ?
Sn1 Se1 Bi3 91.33(6) 1_565 . ?
Sn2 Se1 Bi3 86.71(6) 1_565 . ?
Bi2 Se1 Bi3 86.71(6) 1_565 . ?
Bi2 Se1 Bi3 86.71(6) . . ?
Sn1 Se1 Sn2 89.93(6) . 7_635 ?
Sn1 Se1 Sn2 89.93(6) 1_565 7_635 ?
Sn2 Se1 Sn2 92.02(6) 1_565 7_635 ?
Bi2 Se1 Sn2 92.02(6) 1_565 7_635 ?
Bi2 Se1 Sn2 92.02(6) . 7_635 ?
Bi3 Se1 Sn2 178.20(9) . 7_635 ?
Sn1 Se1 Bi2 89.93(6) . 7_635 ?
Sn1 Se1 Bi2 89.93(6) 1_565 7_635 ?
Sn2 Se1 Bi2 92.02(6) 1_565 7_635 ?
Bi2 Se1 Bi2 92.02(6) 1_565 7_635 ?
Bi2 Se1 Bi2 92.02(6) . 7_635 ?
Bi3 Se1 Bi2 178.20(9) . 7_635 ?
Sn2 Se1 Bi2 0.00(2) 7_635 7_635 ?
Sn1 Se1 Se3 89.48(4) . . ?
Sn1 Se1 Se3 135.50(7) 1_565 . ?
Sn2 Se1 Se3 88.88(7) 1_565 . ?
Bi2 Se1 Se3 88.88(7) 1_565 . ?
Bi2 Se1 Se3 42.55(5) . . ?
Bi3 Se1 Se3 44.19(4) . . ?
Sn2 Se1 Se3 134.57(6) 7_635 . ?
Bi2 Se1 Se3 134.57(6) 7_635 . ?
Sn1 Se1 Se3 135.50(7) . 1_565 ?
Sn1 Se1 Se3 89.48(4) 1_565 1_565 ?
Sn2 Se1 Se3 42.55(5) 1_565 1_565 ?
Bi2 Se1 Se3 42.55(5) 1_565 1_565 ?
Bi2 Se1 Se3 88.88(7) . 1_565 ?
Bi3 Se1 Se3 44.18(4) . 1_565 ?
Sn2 Se1 Se3 134.57(6) 7_635 1_565 ?
Bi2 Se1 Se3 134.57(6) 7_635 1_565 ?
Se3 Se1 Se3 60.96(5) . 1_565 ?
Sn1 Se1 Se1 45.40(3) . 5_745 ?
Sn1 Se1 Se1 45.40(3) 1_565 5_745 ?
Sn2 Se1 Se1 134.96(4) 1_565 5_745 ?
Bi2 Se1 Se1 134.96(4) 1_565 5_745 ?
Bi2 Se1 Se1 134.96(4) . 5_745 ?
Bi3 Se1 Se1 91.90(8) . 5_745 ?
Sn2 Se1 Se1 89.90(9) 7_635 5_745 ?
Bi2 Se1 Se1 89.90(9) 7_635 5_745 ?
Se3 Se1 Se1 120.10(8) . 5_745 ?
Se3 Se1 Se1 120.10(8) 1_565 5_745 ?
Sn1 Se1 Se2 134.59(3) . 1_565 ?
Sn1 Se1 Se2 134.59(3) 1_565 1_565 ?
Sn2 Se1 Se2 44.99(4) 1_565 1_565 ?
Bi2 Se1 Se2 44.99(4) 1_565 1_565 ?
Bi2 Se1 Se2 44.99(4) . 1_565 ?
Bi3 Se1 Se2 86.74(8) . 1_565 ?
Sn2 Se1 Se2 91.46(8) 7_635 1_565 ?
Bi2 Se1 Se2 91.46(8) 7_635 1_565 ?
Se3 Se1 Se2 58.80(6) . 1_565 ?
Se3 Se1 Se2 58.80(6) 1_565 1_565 ?
Se1 Se1 Se2 178.64(11) 5_745 1_565 ?
Sn1 Se1 Se1 135.40(3) . 1_565 ?
Sn1 Se1 Se1 44.60(3) 1_565 1_565 ?
Sn2 Se1 Se1 45.02(4) 1_565 1_565 ?
Bi2 Se1 Se1 45.02(4) 1_565 1_565 ?
Bi2 Se1 Se1 134.98(4) . 1_565 ?
Bi3 Se1 Se1 90.0 . 1_565 ?
Sn2 Se1 Se1 90.0 7_635 1_565 ?
Bi2 Se1 Se1 90.0 7_635 1_565 ?
Se3 Se1 Se1 120.48(3) . 1_565 ?
Se3 Se1 Se1 59.52(3) 1_565 1_565 ?
Se1 Se1 Se1 90.0 5_745 1_565 ?
Se2 Se1 Se1 90.001(1) 1_565 1_565 ?
Sn1 Se1 Se1 44.60(3) . 1_545 ?
Sn1 Se1 Se1 135.40(3) 1_565 1_545 ?
Sn2 Se1 Se1 134.98(4) 1_565 1_545 ?
Bi2 Se1 Se1 134.98(4) 1_565 1_545 ?
Bi2 Se1 Se1 45.02(4) . 1_545 ?
Bi3 Se1 Se1 90.0 . 1_545 ?
Sn2 Se1 Se1 90.0 7_635 1_545 ?
Bi2 Se1 Se1 90.0 7_635 1_545 ?
Se3 Se1 Se1 59.52(3) . 1_545 ?
Se3 Se1 Se1 120.48(3) 1_565 1_545 ?
Se1 Se1 Se1 89.999(1) 5_745 1_545 ?
Se2 Se1 Se1 90.001(1) 1_565 1_545 ?
Se1 Se1 Se1 179.997(1) 1_565 1_545 ?
Sn6 Se7 Bi6 0.00(6) 1_545 1_545 ?
Sn6 Se7 Bi6 88.09(3) 1_545 . ?
Bi6 Se7 Bi6 88.09(3) 1_545 . ?
Sn6 Se7 Sn6 179.999(1) 1_545 5_756 ?
Bi6 Se7 Sn6 179.999(1) 1_545 5_756 ?
Bi6 Se7 Sn6 91.91(3) . 5_756 ?
Sn6 Se7 Bi6 179.999(1) 1_545 5_756 ?
Bi6 Se7 Bi6 179.999(1) 1_545 5_756 ?
Bi6 Se7 Bi6 91.91(3) . 5_756 ?
Sn6 Se7 Bi6 0.00(4) 5_756 5_756 ?
Sn6 Se7 Sn6 91.91(3) 1_545 5_746 ?
Bi6 Se7 Sn6 91.91(3) 1_545 5_746 ?
Bi6 Se7 Sn6 180.0 . 5_746 ?
Sn6 Se7 Sn6 88.09(3) 5_756 5_746 ?
Bi6 Se7 Sn6 88.09(3) 5_756 5_746 ?
Sn6 Se7 Bi6 91.91(3) 1_545 5_746 ?
Bi6 Se7 Bi6 91.91(3) 1_545 5_746 ?
Bi6 Se7 Bi6 180.0 . 5_746 ?
Sn6 Se7 Bi6 88.09(3) 5_756 5_746 ?
Bi6 Se7 Bi6 88.09(3) 5_756 5_746 ?
Sn6 Se7 Bi6 0.00(4) 5_746 5_746 ?
Sn6 Se7 Sn5 93.54(3) 1_545 5_746 ?
Bi6 Se7 Sn5 93.54(3) 1_545 5_746 ?
Bi6 Se7 Sn5 93.54(3) . 5_746 ?
Sn6 Se7 Sn5 86.46(3) 5_756 5_746 ?
Bi6 Se7 Sn5 86.46(3) 5_756 5_746 ?
Sn6 Se7 Sn5 86.46(3) 5_746 5_746 ?
Bi6 Se7 Sn5 86.46(3) 5_746 5_746 ?
Sn6 Se7 Bi5 93.54(3) 1_545 5_746 ?
Bi6 Se7 Bi5 93.54(3) 1_545 5_746 ?
Bi6 Se7 Bi5 93.54(3) . 5_746 ?
Sn6 Se7 Bi5 86.46(3) 5_756 5_746 ?
Bi6 Se7 Bi5 86.46(3) 5_756 5_746 ?
Sn6 Se7 Bi5 86.46(3) 5_746 5_746 ?
Bi6 Se7 Bi5 86.46(3) 5_746 5_746 ?
Sn5 Se7 Bi5 0.00(4) 5_746 5_746 ?
Sn6 Se7 Bi5 86.46(3) 1_545 . ?
Bi6 Se7 Bi5 86.46(3) 1_545 . ?
Bi6 Se7 Bi5 86.46(3) . . ?
Sn6 Se7 Bi5 93.54(3) 5_756 . ?
Bi6 Se7 Bi5 93.54(3) 5_756 . ?
Sn6 Se7 Bi5 93.54(3) 5_746 . ?
Bi6 Se7 Bi5 93.54(3) 5_746 . ?
Sn5 Se7 Bi5 180.000(12) 5_746 . ?
Bi5 Se7 Bi5 180.000(12) 5_746 . ?
Sn6 Se7 Se5 88.29(3) 1_545 . ?
Bi6 Se7 Se5 88.29(3) 1_545 . ?
Bi6 Se7 Se5 42.75(4) . . ?
Sn6 Se7 Se5 91.71(3) 5_756 . ?
Bi6 Se7 Se5 91.71(3) 5_756 . ?
Sn6 Se7 Se5 137.25(4) 5_746 . ?
Bi6 Se7 Se5 137.25(4) 5_746 . ?
Sn5 Se7 Se5 136.21(4) 5_746 . ?
Bi5 Se7 Se5 136.21(4) 5_746 . ?
Bi5 Se7 Se5 43.79(4) . . ?
Sn6 Se7 Se5 42.75(4) 1_545 1_545 ?
Bi6 Se7 Se5 42.75(4) 1_545 1_545 ?
Bi6 Se7 Se5 88.29(3) . 1_545 ?
Sn6 Se7 Se5 137.25(4) 5_756 1_545 ?
Bi6 Se7 Se5 137.25(4) 5_756 1_545 ?
Sn6 Se7 Se5 91.71(3) 5_746 1_545 ?
Bi6 Se7 Se5 91.71(3) 5_746 1_545 ?
Sn5 Se7 Se5 136.21(4) 5_746 1_545 ?
Bi5 Se7 Se5 136.21(4) 5_746 1_545 ?
Bi5 Se7 Se5 43.79(4) . 1_545 ?
Se5 Se7 Se5 60.89(4) . 1_545 ?
Sn6 Se7 Se5 137.25(4) 1_545 5_756 ?
Bi6 Se7 Se5 137.25(4) 1_545 5_756 ?
Bi6 Se7 Se5 91.71(3) . 5_756 ?
Sn6 Se7 Se5 42.75(4) 5_756 5_756 ?
Bi6 Se7 Se5 42.75(4) 5_756 5_756 ?
Sn6 Se7 Se5 88.29(3) 5_746 5_756 ?
Bi6 Se7 Se5 88.29(3) 5_746 5_756 ?
Sn5 Se7 Se5 43.79(4) 5_746 5_756 ?
Bi5 Se7 Se5 43.79(4) 5_746 5_756 ?
Bi5 Se7 Se5 136.21(4) . 5_756 ?
Se5 Se7 Se5 119.11(4) . 5_756 ?
Se5 Se7 Se5 179.999(1) 1_545 5_756 ?
Sn6 Se7 Se5 91.71(3) 1_545 5_746 ?
Bi6 Se7 Se5 91.71(3) 1_545 5_746 ?
Bi6 Se7 Se5 137.25(4) . 5_746 ?
Sn6 Se7 Se5 88.29(3) 5_756 5_746 ?
Bi6 Se7 Se5 88.29(3) 5_756 5_746 ?
Sn6 Se7 Se5 42.75(4) 5_746 5_746 ?
Bi6 Se7 Se5 42.75(4) 5_746 5_746 ?
Sn5 Se7 Se5 43.79(4) 5_746 5_746 ?
Bi5 Se7 Se5 43.79(4) 5_746 5_746 ?
Bi5 Se7 Se5 136.21(4) . 5_746 ?
Se5 Se7 Se5 180.0 . 5_746 ?
Se5 Se7 Se5 119.11(4) 1_545 5_746 ?
Se5 Se7 Se5 60.89(4) 5_756 5_746 ?
Bi5 Se4 Bi3 126.47(11) . . ?
Bi5 Se4 K4 109.2(6) . . ?
Bi3 Se4 K4 106.5(6) . . ?
Bi5 Se4 K4 109.2(6) . 1_565 ?
Bi3 Se4 K4 106.5(6) . 1_565 ?
K4 Se4 K4 94.1(6) . 1_565 ?
Bi5 Se4 Bi4 109.74(15) . 1_565 ?
Bi3 Se4 Bi4 106.22(15) . 1_565 ?
K4 Se4 Bi4 93.7(3) . 1_565 ?
K4 Se4 Bi4 0.6(7) 1_565 1_565 ?
Bi5 Se4 Bi4 109.74(15) . . ?
Bi3 Se4 Bi4 106.23(15) . . ?
K4 Se4 Bi4 0.6(7) . . ?
K4 Se4 Bi4 93.7(3) 1_565 . ?
Bi4 Se4 Bi4 93.38(15) 1_565 . ?
Bi5 Se4 Se2 145.91(5) . 3 ?
Bi3 Se4 Se2 48.20(6) . 3 ?
K4 Se4 Se2 58.6(6) . 3 ?
K4 Se4 Se2 103.6(6) 1_565 3 ?
Bi4 Se4 Se2 103.06(15) 1_565 3 ?
Bi4 Se4 Se2 58.24(14) . 3 ?
Bi5 Se4 Se2 145.91(5) . 3_565 ?
Bi3 Se4 Se2 48.20(6) . 3_565 ?
K4 Se4 Se2 103.6(6) . 3_565 ?
K4 Se4 Se2 58.6(6) 1_565 3_565 ?
Bi4 Se4 Se2 58.24(14) 1_565 3_565 ?
Bi4 Se4 Se2 103.06(15) . 3_565 ?
Se2 Se4 Se2 62.26(7) 3 3_565 ?
Bi5 Se4 Se6 48.62(5) . 3 ?
Bi3 Se4 Se6 146.30(5) . 3 ?
K4 Se4 Se6 105.5(6) . 3 ?
K4 Se4 Se6 61.0(7) 1_565 3 ?
Bi4 Se4 Se6 61.49(15) 1_565 3 ?
Bi4 Se4 Se6 105.77(14) . 3 ?
Se2 Se4 Se6 158.73(9) 3 3 ?
Se2 Se4 Se6 113.56(5) 3_565 3 ?
Bi5 Se4 Se6 48.62(5) . 3_545 ?
Bi3 Se4 Se6 146.30(5) . 3_545 ?
K4 Se4 Se6 61.0(7) . 3_545 ?
K4 Se4 Se6 105.5(6) 1_565 3_545 ?
Bi4 Se4 Se6 105.77(14) 1_565 3_545 ?
Bi4 Se4 Se6 61.49(15) . 3_545 ?
Se2 Se4 Se6 113.56(5) 3 3_545 ?
Se2 Se4 Se6 158.73(9) 3_565 3_545 ?
Se6 Se4 Se6 61.95(6) 3 3_545 ?
Bi5 Se4 Se5 43.63(5) . 1_545 ?
Bi3 Se4 Se5 93.05(8) . 1_545 ?
K4 Se4 Se5 98.5(4) . 1_545 ?
K4 Se4 Se5 152.6(6) 1_565 1_545 ?
Bi4 Se4 Se5 153.22(16) 1_565 1_545 ?
Bi4 Se4 Se5 98.97(10) . 1_545 ?
Se2 Se4 Se5 103.65(5) 3 1_545 ?
Se2 Se4 Se5 139.42(9) 3_565 1_545 ?
Se6 Se4 Se5 92.18(7) 3 1_545 ?
Se6 Se4 Se5 61.11(6) 3_545 1_545 ?
Bi5 Se4 Se5 43.63(5) . . ?
Bi3 Se4 Se5 93.05(7) . . ?
K4 Se4 Se5 152.6(6) . . ?
K4 Se4 Se5 98.5(4) 1_565 . ?
Bi4 Se4 Se5 98.97(10) 1_565 . ?
Bi4 Se4 Se5 153.22(16) . . ?
Se2 Se4 Se5 139.42(9) 3 . ?
Se2 Se4 Se5 103.65(5) 3_565 . ?
Se6 Se4 Se5 61.11(6) 3 . ?
Se6 Se4 Se5 92.18(7) 3_545 . ?
Se5 Se4 Se5 60.84(6) 1_545 . ?
Bi5 Se4 Se3 92.62(8) . 1_565 ?
Bi3 Se4 Se3 43.95(5) . 1_565 ?
K4 Se4 Se3 150.4(6) . 1_565 ?
K4 Se4 Se3 97.4(4) 1_565 1_565 ?
Bi4 Se4 Se3 97.51(9) 1_565 1_565 ?
Bi4 Se4 Se3 150.11(15) . 1_565 ?
Se2 Se4 Se3 92.12(7) 3 1_565 ?
Se2 Se4 Se3 60.92(6) 3_565 1_565 ?
Se6 Se4 Se3 103.89(5) 3 1_565 ?
Se6 Se4 Se3 139.54(9) 3_545 1_565 ?
Se5 Se4 Se3 83.42(7) 1_545 1_565 ?
Se5 Se4 Se3 51.18(6) . 1_565 ?
Bi5 Se4 Se3 92.62(8) . . ?
Bi3 Se4 Se3 43.95(5) . . ?
K4 Se4 Se3 97.4(4) . . ?
K4 Se4 Se3 150.4(6) 1_565 . ?
Bi4 Se4 Se3 150.11(15) 1_565 . ?
Bi4 Se4 Se3 97.51(9) . . ?
Se2 Se4 Se3 60.92(6) 3 . ?
Se2 Se4 Se3 92.12(7) 3_565 . ?
Se6 Se4 Se3 139.54(9) 3 . ?
Se6 Se4 Se3 103.89(5) 3_545 . ?
Se5 Se4 Se3 51.18(6) 1_545 . ?
Se5 Se4 Se3 83.42(7) . . ?
Se3 Se4 Se3 60.78(5) 1_565 . ?
Bi6 Se6 Sn6 93.18(8) . 1_545 ?
Bi6 Se6 Bi6 93.18(8) . 1_545 ?
Sn6 Se6 Bi6 0.00(5) 1_545 1_545 ?
Bi6 Se6 Sn5 176.30(8) . 3_445 ?
Sn6 Se6 Sn5 90.10(3) 1_545 3_445 ?
Bi6 Se6 Sn5 90.10(3) 1_545 3_445 ?
Bi6 Se6 Bi5 176.30(8) . 3_445 ?
Sn6 Se6 Bi5 90.10(3) 1_545 3_445 ?
Bi6 Se6 Bi5 90.10(3) 1_545 3_445 ?
Sn5 Se6 Bi5 0.00(6) 3_445 3_445 ?
Bi6 Se6 Sn5 90.10(3) . 3_455 ?
Sn6 Se6 Sn5 176.30(8) 1_545 3_455 ?
Bi6 Se6 Sn5 176.30(8) 1_545 3_455 ?
Sn5 Se6 Sn5 86.56(7) 3_445 3_455 ?
Bi5 Se6 Sn5 86.56(7) 3_445 3_455 ?
Bi6 Se6 Bi5 90.10(3) . 3_455 ?
Sn6 Se6 Bi5 176.30(8) 1_545 3_455 ?
Bi6 Se6 Bi5 176.30(8) 1_545 3_455 ?
Sn5 Se6 Bi5 86.56(7) 3_445 3_455 ?
Bi5 Se6 Bi5 86.56(7) 3_445 3_455 ?
Sn5 Se6 Bi5 0.00(6) 3_455 3_455 ?
Bi6 Se6 Sn6 88.48(7) . 7_646 ?
Sn6 Se6 Sn6 88.48(7) 1_545 7_646 ?
Bi6 Se6 Sn6 88.48(7) 1_545 7_646 ?
Sn5 Se6 Sn6 89.91(7) 3_445 7_646 ?
Bi5 Se6 Sn6 89.91(7) 3_445 7_646 ?
Sn5 Se6 Sn6 89.91(7) 3_455 7_646 ?
Bi5 Se6 Sn6 89.91(7) 3_455 7_646 ?
Bi6 Se6 Bi6 88.48(7) . 7_646 ?
Sn6 Se6 Bi6 88.48(7) 1_545 7_646 ?
Bi6 Se6 Bi6 88.48(7) 1_545 7_646 ?
Sn5 Se6 Bi6 89.91(7) 3_445 7_646 ?
Bi5 Se6 Bi6 89.91(7) 3_445 7_646 ?
Sn5 Se6 Bi6 89.91(7) 3_455 7_646 ?
Bi5 Se6 Bi6 89.91(7) 3_455 7_646 ?
Sn6 Se6 Bi6 0.00(3) 7_646 7_646 ?
Bi6 Se6 K4 95.3(2) . 3_455 ?
Sn6 Se6 K4 95.3(2) 1_545 3_455 ?
Bi6 Se6 K4 95.3(2) 1_545 3_455 ?
Sn5 Se6 K4 86.1(2) 3_445 3_455 ?
Bi5 Se6 K4 86.1(2) 3_445 3_455 ?
Sn5 Se6 K4 86.1(2) 3_455 3_455 ?
Bi5 Se6 K4 86.1(2) 3_455 3_455 ?
Sn6 Se6 K4 174.5(3) 7_646 3_455 ?
Bi6 Se6 K4 174.5(3) 7_646 3_455 ?
Bi6 Se6 Bi4 95.12(9) . 3_455 ?
Sn6 Se6 Bi4 95.12(9) 1_545 3_455 ?
Bi6 Se6 Bi4 95.12(9) 1_545 3_455 ?
Sn5 Se6 Bi4 86.27(8) 3_445 3_455 ?
Bi5 Se6 Bi4 86.27(8) 3_445 3_455 ?
Sn5 Se6 Bi4 86.27(8) 3_455 3_455 ?
Bi5 Se6 Bi4 86.27(8) 3_455 3_455 ?
Sn6 Se6 Bi4 174.74(11) 7_646 3_455 ?
Bi6 Se6 Bi4 174.74(11) 7_646 3_455 ?
K4 Se6 Bi4 0.2(4) 3_455 3_455 ?
Bi6 Se6 Se5 43.93(5) . . ?
Sn6 Se6 Se5 91.85(7) 1_545 . ?
Bi6 Se6 Se5 91.85(7) 1_545 . ?
Sn5 Se6 Se5 137.71(10) 3_445 . ?
Bi5 Se6 Se5 137.71(10) 3_445 . ?
Sn5 Se6 Se5 91.70(5) 3_455 . ?
Bi5 Se6 Se5 91.70(5) 3_455 . ?
Sn6 Se6 Se5 132.37(7) 7_646 . ?
Bi6 Se6 Se5 132.37(7) 7_646 . ?
K4 Se6 Se5 51.7(2) 3_455 . ?
Bi4 Se6 Se5 51.48(7) 3_455 . ?
Bi6 Se6 Se5 91.85(7) . 1_545 ?
Sn6 Se6 Se5 43.93(5) 1_545 1_545 ?
Bi6 Se6 Se5 43.93(5) 1_545 1_545 ?
Sn5 Se6 Se5 91.70(5) 3_445 1_545 ?
Bi5 Se6 Se5 91.70(5) 3_445 1_545 ?
Sn5 Se6 Se5 137.71(10) 3_455 1_545 ?
Bi5 Se6 Se5 137.71(10) 3_455 1_545 ?
Sn6 Se6 Se5 132.37(7) 7_646 1_545 ?
Bi6 Se6 Se5 132.37(7) 7_646 1_545 ?
K4 Se6 Se5 51.7(2) 3_455 1_545 ?
Bi4 Se6 Se5 51.48(7) 3_455 1_545 ?
Se5 Se6 Se5 62.38(6) . 1_545 ?
Bi6 Se6 Se4 138.27(10) . 3_445 ?
Sn6 Se6 Se4 89.91(5) 1_545 3_445 ?
Bi6 Se6 Se4 89.91(5) 1_545 3_445 ?
Sn5 Se6 Se4 43.34(5) 3_445 3_445 ?
Bi5 Se6 Se4 43.34(5) 3_445 3_445 ?
Sn5 Se6 Se4 88.77(7) 3_455 3_445 ?
Bi5 Se6 Se4 88.77(7) 3_455 3_445 ?
Sn6 Se6 Se4 133.23(7) 7_646 3_445 ?
Bi6 Se6 Se4 133.23(7) 7_646 3_445 ?
K4 Se6 Se4 43.0(2) 3_455 3_445 ?
Bi4 Se6 Se4 43.18(7) 3_455 3_445 ?
Se5 Se6 Se4 94.41(8) . 3_445 ?
Se5 Se6 Se4 62.85(6) 1_545 3_445 ?
Bi6 Se6 Se4 89.91(5) . 3_455 ?
Sn6 Se6 Se4 138.27(10) 1_545 3_455 ?
Bi6 Se6 Se4 138.27(10) 1_545 3_455 ?
Sn5 Se6 Se4 88.77(7) 3_445 3_455 ?
Bi5 Se6 Se4 88.77(7) 3_445 3_455 ?
Sn5 Se6 Se4 43.34(5) 3_455 3_455 ?
Bi5 Se6 Se4 43.34(5) 3_455 3_455 ?
Sn6 Se6 Se4 133.23(7) 7_646 3_455 ?
Bi6 Se6 Se4 133.23(7) 7_646 3_455 ?
K4 Se6 Se4 43.0(2) 3_455 3_455 ?
Bi4 Se6 Se4 43.18(7) 3_455 3_455 ?
Se5 Se6 Se4 62.85(6) . 3_455 ?
Se5 Se6 Se4 94.41(8) 1_545 3_455 ?
Se4 Se6 Se4 61.95(6) 3_445 3_455 ?
Bi2 Se2 Sn2 91.25(9) . 1_545 ?
Bi2 Se2 Bi2 91.25(9) . 1_545 ?
Sn2 Se2 Bi2 0.00(5) 1_545 1_545 ?
Bi2 Se2 Sn3 177.82(10) . 3_435 ?
Sn2 Se2 Sn3 90.49(3) 1_545 3_435 ?
Bi2 Se2 Sn3 90.49(3) 1_545 3_435 ?
Bi2 Se2 Bi3 177.82(10) . 3_435 ?
Sn2 Se2 Bi3 90.49(3) 1_545 3_435 ?
Bi2 Se2 Bi3 90.49(3) 1_545 3_435 ?
Sn3 Se2 Bi3 0.00(4) 3_435 3_435 ?
Bi2 Se2 Sn3 90.49(3) . 3_445 ?
Sn2 Se2 Sn3 177.83(10) 1_545 3_445 ?
Bi2 Se2 Sn3 177.83(10) 1_545 3_445 ?
Sn3 Se2 Sn3 87.75(8) 3_435 3_445 ?
Bi3 Se2 Sn3 87.75(8) 3_435 3_445 ?
Bi2 Se2 Bi3 90.49(3) . 3_445 ?
Sn2 Se2 Bi3 177.83(10) 1_545 3_445 ?
Bi2 Se2 Bi3 177.83(10) 1_545 3_445 ?
Sn3 Se2 Bi3 87.75(8) 3_435 3_445 ?
Bi3 Se2 Bi3 87.75(8) 3_435 3_445 ?
Sn3 Se2 Bi3 0.00(5) 3_445 3_445 ?
Bi2 Se2 Sn1 90.18(8) . 3_445 ?
Sn2 Se2 Sn1 90.18(8) 1_545 3_445 ?
Bi2 Se2 Sn1 90.18(8) 1_545 3_445 ?
Sn3 Se2 Sn1 88.50(7) 3_435 3_445 ?
Bi3 Se2 Sn1 88.50(7) 3_435 3_445 ?
Sn3 Se2 Sn1 88.50(7) 3_445 3_445 ?
Bi3 Se2 Sn1 88.50(7) 3_445 3_445 ?
Bi2 Se2 Bi4 93.64(10) . 3_445 ?
Sn2 Se2 Bi4 93.64(10) 1_545 3_445 ?
Bi2 Se2 Bi4 93.64(10) 1_545 3_445 ?
Sn3 Se2 Bi4 87.56(10) 3_435 3_445 ?
Bi3 Se2 Bi4 87.56(10) 3_435 3_445 ?
Sn3 Se2 Bi4 87.56(10) 3_445 3_445 ?
Bi3 Se2 Bi4 87.56(10) 3_445 3_445 ?
Sn1 Se2 Bi4 174.53(13) 3_445 3_445 ?
Bi2 Se2 K4 94.0(3) . 3_445 ?
Sn2 Se2 K4 94.0(3) 1_545 3_445 ?
Bi2 Se2 K4 94.0(3) 1_545 3_445 ?
Sn3 Se2 K4 87.2(3) 3_435 3_445 ?
Bi3 Se2 K4 87.2(3) 3_435 3_445 ?
Sn3 Se2 K4 87.2(3) 3_445 3_445 ?
Bi3 Se2 K4 87.2(3) 3_445 3_445 ?
Sn1 Se2 K4 174.0(4) 3_445 3_445 ?
Bi4 Se2 K4 0.5(5) 3_445 3_445 ?
Bi2 Se2 Se4 89.94(6) . 3_445 ?
Sn2 Se2 Se4 137.56(11) 1_545 3_445 ?
Bi2 Se2 Se4 137.56(11) 1_545 3_445 ?
Sn3 Se2 Se4 89.66(8) 3_435 3_445 ?
Bi3 Se2 Se4 89.66(8) 3_435 3_445 ?
Sn3 Se2 Se4 43.74(5) 3_445 3_445 ?
Bi3 Se2 Se4 43.74(5) 3_445 3_445 ?
Sn1 Se2 Se4 132.24(7) 3_445 3_445 ?
Bi4 Se2 Se4 43.97(7) 3_445 3_445 ?
K4 Se2 Se4 43.6(3) 3_445 3_445 ?
Bi2 Se2 Se4 137.56(11) . 3_435 ?
Sn2 Se2 Se4 89.94(6) 1_545 3_435 ?
Bi2 Se2 Se4 89.94(6) 1_545 3_435 ?
Sn3 Se2 Se4 43.74(5) 3_435 3_435 ?
Bi3 Se2 Se4 43.74(5) 3_435 3_435 ?
Sn3 Se2 Se4 89.66(8) 3_445 3_435 ?
Bi3 Se2 Se4 89.66(8) 3_445 3_435 ?
Sn1 Se2 Se4 132.24(7) 3_445 3_435 ?
Bi4 Se2 Se4 43.97(7) 3_445 3_435 ?
K4 Se2 Se4 43.6(3) 3_445 3_435 ?
Se4 Se2 Se4 62.26(7) 3_445 3_435 ?
Bi2 Se2 Se3 43.45(5) . . ?
Sn2 Se2 Se3 90.64(8) 1_545 . ?
Bi2 Se2 Se3 90.64(8) 1_545 . ?
Sn3 Se2 Se3 137.84(11) 3_435 . ?
Bi3 Se2 Se3 137.84(11) 3_435 . ?
Sn3 Se2 Se3 91.52(6) 3_445 . ?
Bi3 Se2 Se3 91.52(6) 3_445 . ?
Sn1 Se2 Se3 133.64(8) 3_445 . ?
Bi4 Se2 Se3 50.32(8) 3_445 . ?
K4 Se2 Se3 50.7(3) 3_445 . ?
Se4 Se2 Se3 62.53(6) 3_445 . ?
Se4 Se2 Se3 94.12(8) 3_435 . ?
Bi2 Se2 Se3 90.65(8) . 1_545 ?
Sn2 Se2 Se3 43.45(5) 1_545 1_545 ?
Bi2 Se2 Se3 43.45(5) 1_545 1_545 ?
Sn3 Se2 Se3 91.52(6) 3_435 1_545 ?
Bi3 Se2 Se3 91.52(6) 3_435 1_545 ?
Sn3 Se2 Se3 137.84(11) 3_445 1_545 ?
Bi3 Se2 Se3 137.84(11) 3_445 1_545 ?
Sn1 Se2 Se3 133.64(8) 3_445 1_545 ?
Bi4 Se2 Se3 50.32(8) 3_445 1_545 ?
K4 Se2 Se3 50.7(3) 3_445 1_545 ?
Se4 Se2 Se3 94.12(8) 3_445 1_545 ?
Se4 Se2 Se3 62.53(6) 3_435 1_545 ?
Se3 Se2 Se3 62.09(6) . 1_545 ?
Bi2 Se2 Se1 45.64(4) . 1_545 ?
Sn2 Se2 Se1 45.64(4) 1_545 1_545 ?
Bi2 Se2 Se1 45.64(4) 1_545 1_545 ?
Sn3 Se2 Se1 136.03(4) 3_435 1_545 ?
Bi3 Se2 Se1 136.03(4) 3_435 1_545 ?
Sn3 Se2 Se1 136.03(4) 3_445 1_545 ?
Bi3 Se2 Se1 136.03(4) 3_445 1_545 ?
Sn1 Se2 Se1 88.84(8) 3_445 1_545 ?
Bi4 Se2 Se1 96.63(11) 3_445 1_545 ?
K4 Se2 Se1 97.1(4) 3_445 1_545 ?
Se4 Se2 Se1 122.92(8) 3_445 1_545 ?
Se4 Se2 Se1 122.92(8) 3_435 1_545 ?
Se3 Se2 Se1 60.41(6) . 1_545 ?
Se3 Se2 Se1 60.41(6) 1_545 1_545 ?
Bi2 Se3 Bi3 93.31(7) . . ?
Bi2 Se3 Sn3 93.31(7) . 1_545 ?
Bi3 Se3 Sn3 93.35(8) . 1_545 ?
Bi2 Se3 Bi3 93.31(7) . 1_545 ?
Bi3 Se3 Bi3 93.35(8) . 1_545 ?
Sn3 Se3 Bi3 0.00(5) 1_545 1_545 ?
Bi2 Se3 Bi4 102.29(12) . 3_455 ?
Bi3 Se3 Bi4 91.38(7) . 3_455 ?
Sn3 Se3 Bi4 163.40(14) 1_545 3_455 ?
Bi3 Se3 Bi4 163.40(14) 1_545 3_455 ?
Bi2 Se3 Bi4 102.29(12) . 3_445 ?
Bi3 Se3 Bi4 163.40(14) . 3_445 ?
Sn3 Se3 Bi4 91.38(7) 1_545 3_445 ?
Bi3 Se3 Bi4 91.38(7) 1_545 3_445 ?
Bi4 Se3 Bi4 79.91(15) 3_455 3_445 ?
Bi2 Se3 K4 102.4(5) . 3_455 ?
Bi3 Se3 K4 91.7(3) . 3_455 ?
Sn3 Se3 K4 163.2(5) 1_545 3_455 ?
Bi3 Se3 K4 163.2(5) 1_545 3_455 ?
Bi4 Se3 K4 0.4(4) 3_455 3_455 ?
Bi4 Se3 K4 79.5(3) 3_445 3_455 ?
Bi2 Se3 K4 102.4(5) . 3_445 ?
Bi3 Se3 K4 163.2(5) . 3_445 ?
Sn3 Se3 K4 91.7(3) 1_545 3_445 ?
Bi3 Se3 K4 91.7(3) 1_545 3_445 ?
Bi4 Se3 K4 79.5(3) 3_455 3_445 ?
Bi4 Se3 K4 0.4(4) 3_445 3_445 ?
K4 Se3 K4 79.2(7) 3_455 3_445 ?
Bi2 Se3 Se5 153.88(10) . 1_545 ?
Bi3 Se3 Se5 104.42(7) . 1_545 ?
Sn3 Se3 Se5 104.43(7) 1_545 1_545 ?
Bi3 Se3 Se5 104.43(7) 1_545 1_545 ?
Bi4 Se3 Se5 58.98(12) 3_455 1_545 ?
Bi4 Se3 Se5 58.98(12) 3_445 1_545 ?
K4 Se3 Se5 58.8(5) 3_455 1_545 ?
K4 Se3 Se5 58.8(5) 3_445 1_545 ?
Bi2 Se3 Se2 46.18(5) . 1_565 ?
Bi3 Se3 Se2 90.57(5) . 1_565 ?
Sn3 Se3 Se2 139.48(9) 1_545 1_565 ?
Bi3 Se3 Se2 139.48(9) 1_545 1_565 ?
Bi4 Se3 Se2 56.27(12) 3_455 1_565 ?
Bi4 Se3 Se2 96.14(10) 3_445 1_565 ?
K4 Se3 Se2 56.4(5) 3_455 1_565 ?
K4 Se3 Se2 95.9(3) 3_445 1_565 ?
Se5 Se3 Se2 113.55(8) 1_545 1_565 ?
Bi2 Se3 Se2 46.17(5) . . ?
Bi3 Se3 Se2 139.48(9) . . ?
Sn3 Se3 Se2 90.57(5) 1_545 . ?
Bi3 Se3 Se2 90.57(5) 1_545 . ?
Bi4 Se3 Se2 96.14(10) 3_455 . ?
Bi4 Se3 Se2 56.27(12) 3_445 . ?
K4 Se3 Se2 95.9(3) 3_455 . ?
K4 Se3 Se2 56.4(5) 3_445 . ?
Se5 Se3 Se2 113.55(8) 1_545 . ?
Se2 Se3 Se2 62.09(6) 1_565 . ?
Bi2 Se3 Se1 45.84(5) . . ?
Bi3 Se3 Se1 47.50(5) . . ?
Sn3 Se3 Se1 93.58(7) 1_545 . ?
Bi3 Se3 Se1 93.58(7) 1_545 . ?
Bi4 Se3 Se1 101.31(10) 3_455 . ?
Bi4 Se3 Se1 147.95(13) 3_445 . ?
K4 Se3 Se1 101.6(4) 3_455 . ?
K4 Se3 Se1 148.0(5) 3_445 . ?
Se5 Se3 Se1 148.09(3) 1_545 . ?
Se2 Se3 Se1 60.79(6) 1_565 . ?
Se2 Se3 Se1 92.01(7) . . ?
Bi2 Se3 Se1 45.84(5) . 1_545 ?
Bi3 Se3 Se1 93.58(7) . 1_545 ?
Sn3 Se3 Se1 47.50(5) 1_545 1_545 ?
Bi3 Se3 Se1 47.50(5) 1_545 1_545 ?
Bi4 Se3 Se1 147.95(13) 3_455 1_545 ?
Bi4 Se3 Se1 101.31(10) 3_445 1_545 ?
K4 Se3 Se1 148.0(5) 3_455 1_545 ?
K4 Se3 Se1 101.6(4) 3_445 1_545 ?
Se5 Se3 Se1 148.09(3) 1_545 1_545 ?
Se2 Se3 Se1 92.01(7) 1_565 1_545 ?
Se2 Se3 Se1 60.79(6) . 1_545 ?
Se1 Se3 Se1 60.96(5) . 1_545 ?
Bi2 Se3 Se4 135.82(7) . . ?
Bi3 Se3 Se4 42.50(5) . . ?
Sn3 Se3 Se4 89.93(7) 1_545 . ?
Bi3 Se3 Se4 89.93(7) 1_545 . ?
Bi4 Se3 Se4 82.85(9) 3_455 . ?
Bi4 Se3 Se4 121.69(13) 3_445 . ?
K4 Se3 Se4 83.0(3) 3_455 . ?
K4 Se3 Se4 121.6(5) 3_445 . ?
Se5 Se3 Se4 64.36(6) 1_545 . ?
Se2 Se3 Se4 118.53(3) 1_565 . ?
Se2 Se3 Se4 177.91(9) . . ?
Se1 Se3 Se4 89.99(6) . . ?
Se1 Se3 Se4 120.86(8) 1_545 . ?
Bi6 Se5 Bi5 94.36(7) . . ?
Bi6 Se5 Sn5 94.36(7) . 1_565 ?
Bi5 Se5 Sn5 94.11(8) . 1_565 ?
Bi6 Se5 Bi5 94.36(7) . 1_565 ?
Bi5 Se5 Bi5 94.11(8) . 1_565 ?
Sn5 Se5 Bi5 0.00(5) 1_565 1_565 ?
Bi6 Se5 Bi4 104.08(13) . 3_455 ?
Bi5 Se5 Bi4 91.85(6) . 3_455 ?
Sn5 Se5 Bi4 160.13(14) 1_565 3_455 ?
Bi5 Se5 Bi4 160.13(14) 1_565 3_455 ?
Bi6 Se5 Bi4 104.08(13) . 3_465 ?
Bi5 Se5 Bi4 160.13(14) . 3_465 ?
Sn5 Se5 Bi4 91.85(6) 1_565 3_465 ?
Bi5 Se5 Bi4 91.85(6) 1_565 3_465 ?
Bi4 Se5 Bi4 76.68(13) 3_455 3_465 ?
Bi6 Se5 K4 103.5(5) . 3_455 ?
Bi5 Se5 K4 92.0(2) . 3_455 ?
Sn5 Se5 K4 160.6(5) 1_565 3_455 ?
Bi5 Se5 K4 160.6(5) 1_565 3_455 ?
Bi4 Se5 K4 0.6(6) 3_455 3_455 ?
Bi4 Se5 K4 76.7(2) 3_465 3_455 ?
Bi6 Se5 K4 103.5(5) . 3_465 ?
Bi5 Se5 K4 160.6(5) . 3_465 ?
Sn5 Se5 K4 92.0(2) 1_565 3_465 ?
Bi5 Se5 K4 92.0(2) 1_565 3_465 ?
Bi4 Se5 K4 76.7(2) 3_455 3_465 ?
Bi4 Se5 K4 0.6(6) 3_465 3_465 ?
K4 Se5 K4 76.7(5) 3_455 3_465 ?
Bi6 Se5 Se3 152.40(10) . 1_565 ?
Bi5 Se5 Se3 104.26(7) . 1_565 ?
Sn5 Se5 Se3 104.26(7) 1_565 1_565 ?
Bi5 Se5 Se3 104.26(7) 1_565 1_565 ?
Bi4 Se5 Se3 55.87(12) 3_455 1_565 ?
Bi4 Se5 Se3 55.87(12) 3_465 1_565 ?
K4 Se5 Se3 56.4(5) 3_455 1_565 ?
K4 Se5 Se3 56.4(5) 3_465 1_565 ?
Bi6 Se5 Se6 45.47(5) . 1_565 ?
Bi5 Se5 Se6 139.82(9) . 1_565 ?
Sn5 Se5 Se6 90.33(5) 1_565 1_565 ?
Bi5 Se5 Se6 90.33(5) 1_565 1_565 ?
Bi4 Se5 Se6 97.27(10) 3_455 1_565 ?
Bi4 Se5 Se6 58.94(12) 3_465 1_565 ?
K4 Se5 Se6 96.8(4) 3_455 1_565 ?
K4 Se5 Se6 58.4(5) 3_465 1_565 ?
Se3 Se5 Se6 113.24(7) 1_565 1_565 ?
Bi6 Se5 Se6 45.47(5) . . ?
Bi5 Se5 Se6 90.33(5) . . ?
Sn5 Se5 Se6 139.82(9) 1_565 . ?
Bi5 Se5 Se6 139.82(9) 1_565 . ?
Bi4 Se5 Se6 58.94(12) 3_455 . ?
Bi4 Se5 Se6 97.27(10) 3_465 . ?
K4 Se5 Se6 58.4(5) 3_455 . ?
K4 Se5 Se6 96.8(4) 3_465 . ?
Se3 Se5 Se6 113.24(7) 1_565 . ?
Se6 Se5 Se6 62.38(6) 1_565 . ?
Bi6 Se5 Se7 46.78(4) . . ?
Bi5 Se5 Se7 47.66(4) . . ?
Sn5 Se5 Se7 93.91(7) 1_565 . ?
Bi5 Se5 Se7 93.91(7) 1_565 . ?
Bi4 Se5 Se7 104.05(9) 3_455 . ?
Bi4 Se5 Se7 150.63(13) 3_465 . ?
K4 Se5 Se7 103.8(4) 3_455 . ?
K4 Se5 Se7 150.1(5) 3_465 . ?
Se3 Se5 Se7 148.16(3) 1_565 . ?
Se6 Se5 Se7 92.22(7) 1_565 . ?
Se6 Se5 Se7 60.92(5) . . ?
Bi6 Se5 Se7 46.78(4) . 1_565 ?
Bi5 Se5 Se7 93.91(7) . 1_565 ?
Sn5 Se5 Se7 47.66(4) 1_565 1_565 ?
Bi5 Se5 Se7 47.66(4) 1_565 1_565 ?
Bi4 Se5 Se7 150.63(13) 3_455 1_565 ?
Bi4 Se5 Se7 104.05(9) 3_465 1_565 ?
K4 Se5 Se7 150.1(5) 3_455 1_565 ?
K4 Se5 Se7 103.8(4) 3_465 1_565 ?
Se3 Se5 Se7 148.16(3) 1_565 1_565 ?
Se6 Se5 Se7 60.92(5) 1_565 1_565 ?
Se6 Se5 Se7 92.22(7) . 1_565 ?
Se7 Se5 Se7 60.89(4) . 1_565 ?
Bi6 Se5 Se4 136.73(7) . . ?
Bi5 Se5 Se4 42.37(5) . . ?
Sn5 Se5 Se4 90.14(7) 1_565 . ?
Bi5 Se5 Se4 90.14(7) 1_565 . ?
Bi4 Se5 Se4 81.57(9) 3_455 . ?
Bi4 Se5 Se4 118.79(13) 3_465 . ?
K4 Se5 Se4 82.1(4) 3_455 . ?
K4 Se5 Se4 119.3(5) 3_465 . ?
Se3 Se5 Se4 64.46(6) 1_565 . ?
Se6 Se5 Se4 177.69(9) 1_565 . ?
Se6 Se5 Se4 118.34(3) . . ?
Se7 Se5 Se4 90.00(5) . . ?
Se7 Se5 Se4 120.87(7) 1_565 . ?

loop_
_geom_bond_atom_site_label_1
_geom_bond_atom_site_label_2
_geom_bond_distance
_geom_bond_site_symmetry_2
_geom_bond_publ_flag
Bi6 Se5 2.816(3) . ?
Bi6 Se6 2.8941(19) 1_565 ?
Bi6 Se6 2.8941(19) . ?
Bi6 Se7 3.0241(9) . ?
Bi6 Se7 3.0241(9) 1_565 ?
Bi6 Se6 3.214(3) 7_646 ?
Bi6 Se4 5.003(3) 3_455 ?
Bi6 Se5 5.0611(19) 1_545 ?
Bi6 Se5 5.0611(19) 1_565 ?
Bi6 Se7 5.1233(17) 3_455 ?
Bi6 Se5 5.207(3) 5_756 ?
Bi6 Se6 5.235(3) 3 ?
Bi2 Se3 2.804(3) . ?
Bi2 Se2 2.942(2) . ?
Bi2 Se2 2.942(2) 1_565 ?
Bi2 Se1 2.9746(19) . ?
Bi2 Se1 2.9746(19) 1_545 ?
Bi2 Se1 3.130(3) 7_635 ?
Bi2 Se4 5.017(3) 3_445 ?
Bi2 Se3 5.0543(18) 1_565 ?
Bi2 Se3 5.0543(18) 1_545 ?
Bi2 Se2 5.166(3) 3 ?
Bi2 Se1 5.191(3) 3_445 ?
Bi2 Se1 5.2418(18) 7_625 ?
Bi3 Se4 2.813(3) . ?
Bi3 Se3 2.890(2) 1_565 ?
Bi3 Se3 2.890(2) . ?
Bi3 Se2 3.034(2) 3_565 ?
Bi3 Se2 3.034(2) 3 ?
Bi3 Se1 3.058(3) . ?
Bi3 Se2 5.021(3) 1_565 ?
Bi3 Se4 5.0593(19) 1_565 ?
Bi3 Se4 5.0593(19) 1_545 ?
Bi3 Se5 5.138(3) 1_545 ?
Bi3 Se5 5.138(3) . ?
Bi3 Se3 5.146(3) 3 ?
Sn1 Se1 2.9529(18) 1_545 ?
Sn1 Se1 2.9530(17) 5_745 ?
Sn1 Se1 2.9530(17) 5_735 ?
Sn1 Se1 2.9530(18) . ?
Sn1 Se2 3.128(3) 7_625 ?
Sn1 Se2 3.128(3) 3 ?
Sn1 Se3 5.068(3) . ?
Sn1 Se3 5.068(3) 5_735 ?
Sn1 Se1 5.154(3) 7_635 ?
Sn1 Se1 5.154(3) 3_545 ?
Sn1 Se2 5.241(2) 7_615 ?
Sn1 Se2 5.241(2) 7_635 ?
Bi5 Se4 2.805(3) . ?
Bi5 Se5 2.8723(19) . ?
Bi5 Se5 2.8723(19) 1_545 ?
Bi5 Se6 3.067(2) 3 ?
Bi5 Se6 3.067(2) 3_545 ?
Bi5 Se7 3.0680(15) . ?
Bi5 Se6 4.987(3) . ?
Bi5 Se4 5.0549(19) 1_545 ?
Bi5 Se4 5.0549(19) 1_565 ?
Bi5 Se3 5.119(3) 1_565 ?
Bi5 Se3 5.120(3) . ?
Bi5 Se5 5.160(3) 3_545 ?
K4 Se4 2.872(15) 1_545 ?
K4 Se4 2.872(15) . ?
K4 Se3 3.30(2) 3_545 ?
K4 Se3 3.30(2) 3 ?
K4 Se5 3.39(2) 3_545 ?
K4 Se5 3.39(2) 3_535 ?
K4 Se2 3.55(3) 3 ?
K4 Se6 3.68(3) 3_545 ?
K4 K4 4.2050(11) 1_565 ?
K4 K4 4.2050(11) 1_545 ?
K4 Bi4 4.2051(11) 1_545 ?
K4 Bi4 4.2051(11) 1_565 ?
Bi4 Se4 2.889(4) 1_545 ?
Bi4 Se4 2.889(4) . ?
Bi4 Se3 3.274(5) 3_545 ?
Bi4 Se3 3.274(5) 3 ?
Bi4 Se5 3.389(5) 3_545 ?
Bi4 Se5 3.389(5) 3_535 ?
Bi4 Se2 3.538(8) 3 ?
Bi4 Se6 3.711(8) 3_545 ?
Bi4 K4 4.2051(12) 1_565 ?
Bi4 K4 4.2051(11) 1_545 ?
Bi4 Se4 4.960(5) 3_545 ?
Bi4 Se3 5.363(5) . ?
Se1 Sn1 2.9530(17) 1_565 ?
Se1 Sn2 2.9746(19) 1_565 ?
Se1 Bi2 2.9746(19) 1_565 ?
Se1 Sn2 3.130(3) 7_635 ?
Se1 Bi2 3.130(3) 7_635 ?
Se1 Se3 4.145(3) . ?
Se1 Se3 4.145(3) 1_565 ?
Se1 Se1 4.147(5) 5_745 ?
Se1 Se2 4.160(4) 1_565 ?
Se1 Se1 4.2050(11) 1_565 ?
Se1 Se1 4.2050(11) 1_545 ?
Se7 Sn6 3.0241(9) 1_545 ?
Se7 Bi6 3.0241(9) 1_545 ?
Se7 Sn6 3.0242(9) 5_756 ?
Se7 Bi6 3.0242(9) 5_756 ?
Se7 Sn6 3.0242(9) 5_746 ?
Se7 Bi6 3.0242(9) 5_746 ?
Se7 Sn5 3.0679(15) 5_746 ?
Se7 Bi5 3.0679(15) 5_746 ?
Se7 Se5 4.149(2) . ?
Se7 Se5 4.149(2) 1_545 ?
Se7 Se5 4.149(2) 5_756 ?
Se7 Se5 4.149(2) 5_746 ?
Se4 K4 2.872(15) 1_565 ?
Se4 Bi4 2.889(4) 1_565 ?
Se4 Se2 4.067(4) 3 ?
Se4 Se2 4.067(4) 3_565 ?
Se4 Se6 4.085(3) 3 ?
Se4 Se6 4.085(3) 3_545 ?
Se4 Se5 4.152(3) 1_545 ?
Se4 Se5 4.152(3) . ?
Se4 Se3 4.156(3) 1_565 ?
Se4 Se3 4.156(3) . ?
Se6 Sn6 2.8941(19) 1_545 ?
Se6 Bi6 2.8941(19) 1_545 ?
Se6 Sn5 3.067(2) 3_445 ?
Se6 Bi5 3.067(2) 3_445 ?
Se6 Sn5 3.067(2) 3_455 ?
Se6 Bi5 3.067(2) 3_455 ?
Se6 Sn6 3.214(3) 7_646 ?
Se6 Bi6 3.214(3) 7_646 ?
Se6 K4 3.68(3) 3_455 ?
Se6 Bi4 3.711(8) 3_455 ?
Se6 Se5 4.060(3) . ?
Se6 Se5 4.060(3) 1_545 ?
Se6 Se4 4.085(3) 3_445 ?
Se6 Se4 4.085(3) 3_455 ?
Se2 Sn2 2.942(2) 1_545 ?
Se2 Bi2 2.942(2) 1_545 ?
Se2 Sn3 3.034(2) 3_435 ?
Se2 Bi3 3.034(2) 3_435 ?
Se2 Sn3 3.034(2) 3_445 ?
Se2 Bi3 3.034(2) 3_445 ?
Se2 Sn1 3.128(3) 3_445 ?
Se2 Bi4 3.538(8) 3_445 ?
Se2 K4 3.55(3) 3_445 ?
Se2 Se4 4.067(4) 3_445 ?
Se2 Se4 4.067(4) 3_435 ?
Se2 Se3 4.077(3) . ?
Se2 Se3 4.077(3) 1_545 ?
Se2 Se1 4.160(4) 1_545 ?
Se3 Sn3 2.890(2) 1_545 ?
Se3 Bi3 2.890(2) 1_545 ?
Se3 Bi4 3.274(5) 3_455 ?
Se3 Bi4 3.274(5) 3_445 ?
Se3 K4 3.30(2) 3_455 ?
Se3 K4 3.30(2) 3_445 ?
Se3 Se5 3.589(4) 1_545 ?
Se3 Se2 4.077(3) 1_565 ?
Se3 Se1 4.145(3) 1_545 ?
Se5 Sn5 2.8723(19) 1_565 ?
Se5 Bi5 2.8723(19) 1_565 ?
Se5 Bi4 3.389(5) 3_455 ?
Se5 Bi4 3.389(5) 3_465 ?
Se5 K4 3.39(2) 3_455 ?
Se5 K4 3.39(2) 3_465 ?
Se5 Se3 3.589(4) 1_565 ?
Se5 Se6 4.060(3) 1_565 ?
Se5 Se7 4.149(2) 1_565 ?
